data_4347970
loop_
_publ_author_name
'Nguyen, Nhung T. T.'
'Lo, Tien N. H.'
'Kim, Jaheon'
'Nguyen, Huong T. D.'
'Le, Toan B.'
'Cordova, Kyle E.'
'Furukawa, Hiroyasu'

_publ_section_title
;
 Mixed-Metal Zeolitic Imidazolate Frameworks and their Selective Capture
 of Wet Carbon Dioxide over Methane.
;
_journal_issue 12
_journal_name_full 'Inorganic chemistry'
_journal_page_first 6201
_journal_page_last 6207
_journal_paper_doi 10.1021/acs.inorgchem.6b00814
_journal_volume 55
_journal_year 2016
_chemical_formula_moiety 'C33 H39 Cu3 N21 O2 Zn2, C3 H7 N O'
_chemical_formula_sum 'C18 H23 Cu1.5 N11 O1.5 Zn'
_chemical_formula_weight 578.15
_space_group_crystal_system monoclinic
_space_group_IT_number 14
_space_group_name_Hall '-P 2yn'
_space_group_name_H-M_alt 'P 1 21/n 1'
_atom_sites_solution_hydrogens mixed
_audit_creation_method SHELXL-2014/7
_cell_angle_alpha 90
_cell_angle_beta 98.35(3)
_cell_angle_gamma 90
_cell_formula_units_Z 4
_cell_length_a 11.946(2)
_cell_length_b 13.302(3)
_cell_length_c 17.777(4)
_cell_measurement_reflns_used 3092
_cell_measurement_temperature 296(2)
_cell_measurement_theta_max 58.56
_cell_measurement_theta_min 4.17
_cell_volume 2794.9(10)
_computing_cell_refinement 'SAINT v8.34A (Bruker, 2013)'
_computing_data_collection 'APEX 2'
_computing_data_reduction 'SAINT v8.34A (Bruker, 2013)'
_computing_structure_refinement 'SHELXL-2014/7 (Sheldrick, 2014)'
_computing_structure_solution 'ShelXS (Sheldrick, 2008)'
_diffrn_ambient_temperature 296(2)
_diffrn_measured_fraction_theta_full 0.989
_diffrn_measured_fraction_theta_max 0.989
_diffrn_measurement_device_type 'Bruker D8 Venture'
_diffrn_measurement_method 'phi and omega scans'
_diffrn_radiation_type CuK\a
_diffrn_radiation_wavelength 1.54178
_diffrn_reflns_av_R_equivalents 0.0845
_diffrn_reflns_av_unetI/netI 0.1138
_diffrn_reflns_Laue_measured_fraction_full 0.989
_diffrn_reflns_Laue_measured_fraction_max 0.989
_diffrn_reflns_limit_h_max 13
_diffrn_reflns_limit_h_min -13
_diffrn_reflns_limit_k_max 14
_diffrn_reflns_limit_k_min -14
_diffrn_reflns_limit_l_max 15
_diffrn_reflns_limit_l_min -19
_diffrn_reflns_number 12386
_diffrn_reflns_point_group_measured_fraction_full 0.989
_diffrn_reflns_point_group_measured_fraction_max 0.989
_diffrn_reflns_theta_full 59.282
_diffrn_reflns_theta_max 59.282
_diffrn_reflns_theta_min 4.167
_diffrn_source 'fine-focus sealed tube'
_exptl_absorpt_coefficient_mu 2.646
_exptl_absorpt_correction_T_max 0.7516
_exptl_absorpt_correction_T_min 0.6517
_exptl_absorpt_correction_type multi-scan
_exptl_absorpt_process_details SADABS-2014/4
_exptl_crystal_colour blue
_exptl_crystal_density_diffrn 1.374
_exptl_crystal_description block
_exptl_crystal_F_000 1174
_exptl_crystal_size_max 0.310
_exptl_crystal_size_mid 0.210
_exptl_crystal_size_min 0.200
_refine_diff_density_max 1.477
_refine_diff_density_min -1.170
_refine_diff_density_rms 0.130
_refine_ls_extinction_method none
_refine_ls_goodness_of_fit_ref 1.060
_refine_ls_hydrogen_treatment constr
_refine_ls_matrix_type full
_refine_ls_number_parameters 326
_refine_ls_number_reflns 4016
_refine_ls_number_restraints 18
_refine_ls_restrained_S_all 1.058
_refine_ls_R_factor_all 0.1490
_refine_ls_R_factor_gt 0.0761
_refine_ls_shift/su_max 0.129
_refine_ls_shift/su_mean 0.001
_refine_ls_structure_factor_coef Fsqd
_refine_ls_weighting_details 'w=1/[\s^2^(Fo^2^)+(0.1046P)^2^+6.1083P] where P=(Fo^2^+2Fc^2^)/3'
_refine_ls_weighting_scheme calc
_refine_ls_wR_factor_gt 0.1835
_refine_ls_wR_factor_ref 0.2155
_reflns_Friedel_coverage 0.000
_reflns_number_gt 2322
_reflns_number_total 4016
_reflns_threshold_expression 'I > 2\s(I)'
_cod_data_source_file ic6b00814_si_005.cif
_cod_data_source_block ZIF-204
_cod_original_sg_symbol_H-M 'P 21/n'
_cod_original_formula_sum 'C18 H23 Cu1.50 N11 O1.50 Zn'
_cod_database_code 4347970
_shelx_shelxl_version_number 2014/7
_shelx_space_group_comment
;
The symmetry employed for this shelxl refinement is uniquely defined
by the following loop, which should always be used as a source of
symmetry information in preference to the above space-group names.
They are only intended as comments.
;
_shelx_estimated_absorpt_t_min 0.494
_shelx_estimated_absorpt_t_max 0.620

loop_
_space_group_symop_operation_xyz
'x, y, z'
'-x+1/2, y+1/2, -z+1/2'
'-x, -y, -z'
'x-1/2, -y-1/2, z-1/2'

loop_
_atom_site_label
_atom_site_type_symbol
_atom_site_fract_x
_atom_site_fract_y
_atom_site_fract_z
_atom_site_U_iso_or_equiv
_atom_site_adp_type
_atom_site_occupancy
_atom_site_site_symmetry_order
_atom_site_calc_flag
_atom_site_refinement_flags_posn
_atom_site_refinement_flags_adp
_atom_site_refinement_flags_occupancy
Zn1 Zn 0.67246(10) 0.54085(9) 0.20304(6) 0.0351(4) Uani 1 1 d . . .
Cu1 Cu 1.04136(10) 0.67703(10) 0.44284(7) 0.0366(5) Uani 1 1 d . . .
Cu2 Cu 1.5000 0.5000 0.5000 0.0472(6) Uani 1 2 d S . P
N1 N 0.6539(6) 0.4254(6) 0.1326(4) 0.039(2) Uani 1 1 d . . .
N2 N 0.5664(6) 0.2895(6) 0.0754(4) 0.0322(19) Uani 1 1 d . . .
N3 N 0.5630(6) 0.5262(7) 0.2767(4) 0.047(2) Uani 1 1 d . . .
N4 N 0.4974(6) 0.5118(7) 0.3880(4) 0.049(2) Uani 1 1 d . . .
N5 N 0.8261(6) 0.5536(6) 0.2632(4) 0.037(2) Uani 1 1 d . . .
N6 N 0.9670(6) 0.6082(6) 0.3494(4) 0.0340(19) Uani 1 1 d . . .
N7 N 1.1593(6) 0.5712(6) 0.4580(4) 0.035(2) Uani 1 1 d . . .
N8 N 1.3330(6) 0.5080(6) 0.4844(4) 0.038(2) Uani 1 1 d . . .
N9 N 1.0929(6) 0.7277(6) 0.5474(4) 0.039(2) Uani 1 1 d . . .
N10 N 1.1433(7) 0.8339(6) 0.6431(4) 0.040(2) Uani 1 1 d . . .
C1 C 0.5764(8) 0.3542(8) 0.1335(5) 0.042(3) Uani 1 1 d . . .
H1 H 0.5319 0.3496 0.1721 0.050 Uiso 1 1 calc R U .
C2 C 0.6971(8) 0.4061(8) 0.0683(6) 0.052(3) Uani 1 1 d . . .
H2 H 0.7539 0.4427 0.0502 0.063 Uiso 1 1 calc R U .
C3 C 0.6438(9) 0.3242(8) 0.0341(6) 0.050(3) Uani 1 1 d . . .
H3 H 0.6589 0.2962 -0.0113 0.060 Uiso 1 1 calc R U .
C4 C 0.5861(9) 0.5153(8) 0.3504(6) 0.050(3) Uani 1 1 d . . .
H4 H 0.6600 0.5102 0.3751 0.060 Uiso 1 1 calc R U .
C5 C 0.4492(10) 0.5259(13) 0.2641(7) 0.105(6) Uani 1 1 d . . .
H5 H 0.4052 0.5318 0.2166 0.127 Uiso 1 1 calc R U .
C6 C 0.4084(9) 0.5160(13) 0.3302(7) 0.102(6) Uani 1 1 d . . .
H6 H 0.3323 0.5125 0.3359 0.123 Uiso 1 1 calc R U .
C7 C 0.8555(8) 0.6091(7) 0.3251(5) 0.037(2) Uani 1 1 d . . .
H7 H 0.8039 0.6448 0.3491 0.044 Uiso 1 1 calc R U .
C8 C 0.9242(9) 0.5156(8) 0.2469(6) 0.051(3) Uani 1 1 d . . .
H8 H 0.9317 0.4741 0.2058 0.061 Uiso 1 1 calc R U .
C9 C 1.0103(8) 0.5472(8) 0.2996(6) 0.050(3) Uani 1 1 d . . .
H9 H 1.0861 0.5300 0.3013 0.060 Uiso 1 1 calc R U .
C10 C 1.2693(8) 0.5893(8) 0.4742(5) 0.037(2) Uani 1 1 d . . .
H10 H 1.2991 0.6540 0.4780 0.044 Uiso 1 1 calc R U .
C11 C 1.1514(8) 0.4696(8) 0.4584(6) 0.044(3) Uani 1 1 d . . .
H11 H 1.0847 0.4327 0.4493 0.053 Uiso 1 1 calc R U .
C12 C 1.2573(8) 0.4307(8) 0.4743(6) 0.050(3) Uani 1 1 d . . .
H12 H 1.2752 0.3626 0.4778 0.061 Uiso 1 1 calc R U .
C13 C 1.1026(8) 0.8226(8) 0.5704(5) 0.041(3) Uani 1 1 d . . .
H13 H 1.0825 0.8767 0.5380 0.049 Uiso 1 1 calc R U .
C14 C 1.1298(8) 0.6735(8) 0.6113(5) 0.043(3) Uani 1 1 d . . .
H14 H 1.1340 0.6037 0.6143 0.052 Uiso 1 1 calc R U .
C15 C 1.1589(8) 0.7375(8) 0.6688(5) 0.044(3) Uani 1 1 d . . .
H15 H 1.1855 0.7192 0.7187 0.053 Uiso 1 1 calc R U .
O1S O 0.3183(17) 0.2854(18) 0.1204(15) 0.164(8) Uani 0.5 1 d G . P
N1S N 0.184(2) 0.3026(16) 0.1966(16) 0.21(2) Uani 0.5 1 d G . P
C1S C 0.2848(18) 0.2652(17) 0.1802(15) 0.141(14) Uani 0.5 1 d G U P
H1S H 0.3282 0.2240 0.2153 0.169 Uiso 0.5 1 calc R U P
C2S C 0.114(3) 0.368(5) 0.142(3) 0.54(7) Uani 0.5 1 d G U P
H2S1 H 0.0470 0.3869 0.1630 0.646 Uiso 0.5 1 calc R U P
H2S2 H 0.1560 0.4271 0.1334 0.646 Uiso 0.5 1 calc R U P
H2S3 H 0.0929 0.3325 0.0954 0.646 Uiso 0.5 1 calc R U P
C3S C 0.145(4) 0.278(3) 0.269(2) 0.32(4) Uani 0.5 1 d G . P
H3S1 H 0.0735 0.3097 0.2709 0.379 Uiso 0.5 1 calc R U P
H3S2 H 0.1363 0.2061 0.2723 0.379 Uiso 0.5 1 calc R U P
H3S3 H 0.1994 0.3007 0.3102 0.379 Uiso 0.5 1 calc R U P
O2S O 0.559(2) 0.0612(18) 0.4855(13) 0.164(8) Uani 0.5 1 d G . P
N2S N 0.5067(19) 0.1817(16) 0.3981(12) 0.21(2) Uani 0.5 1 d G . P
C4S C 0.5866(16) 0.1282(19) 0.4451(15) 0.69(5) Uani 0.5 1 d G U P
H4S H 0.6628 0.1432 0.4461 0.830 Uiso 0.5 1 calc R U P
C5S C 0.3859(17) 0.160(4) 0.395(3) 0.51(9) Uani 0.5 1 d G . P
H5S1 H 0.3426 0.2038 0.3596 0.612 Uiso 0.5 1 calc R U P
H5S2 H 0.3716 0.0911 0.3795 0.612 Uiso 0.5 1 calc R U P
H5S3 H 0.3646 0.1691 0.4448 0.612 Uiso 0.5 1 calc R U P
C6S C 0.541(3) 0.262(2) 0.3498(17) 0.19(2) Uani 0.5 1 d G . P
H6S1 H 0.4752 0.2913 0.3208 0.229 Uiso 0.5 1 calc R U P
H6S2 H 0.5819 0.3125 0.3812 0.229 Uiso 0.5 1 calc R U P
H6S3 H 0.5889 0.2345 0.3159 0.229 Uiso 0.5 1 calc R U P
O1W O 0.481(2) 0.283(4) 0.482(2) 0.27(2) Uani 0.5 1 d . . P
H1W H 0.4724 0.2293 0.5089 0.328 Uiso 0.5 1 d . U P
H2W H 0.4993 0.2742 0.4458 0.328 Uiso 0.5 1 d . U P

loop_
_atom_site_aniso_label
_atom_site_aniso_U_11
_atom_site_aniso_U_22
_atom_site_aniso_U_33
_atom_site_aniso_U_23
_atom_site_aniso_U_13
_atom_site_aniso_U_12
Zn1 0.0395(8) 0.0392(8) 0.0239(7) 0.0008(6) -0.0050(6) -0.0056(6)
Cu1 0.0338(8) 0.0388(9) 0.0318(8) -0.0037(7) -0.0129(6) 0.0058(7)
Cu2 0.0263(11) 0.0807(17) 0.0332(12) 0.0094(11) 0.0004(9) 0.0137(11)
N1 0.041(5) 0.045(5) 0.030(5) -0.005(4) 0.005(4) -0.014(4)
N2 0.035(4) 0.040(5) 0.020(4) 0.003(4) 0.000(4) -0.004(4)
N3 0.039(5) 0.079(7) 0.022(5) 0.004(4) 0.002(4) 0.003(5)
N4 0.026(4) 0.093(7) 0.029(5) 0.006(5) 0.001(4) 0.004(4)
N5 0.036(5) 0.047(5) 0.025(4) 0.000(4) -0.008(4) 0.006(4)
N6 0.028(4) 0.043(5) 0.027(4) -0.002(4) -0.006(4) 0.007(4)
N7 0.022(4) 0.046(6) 0.033(5) -0.001(4) -0.011(3) 0.002(4)
N8 0.030(4) 0.051(6) 0.033(5) 0.004(4) 0.003(4) 0.011(5)
N9 0.041(5) 0.041(6) 0.031(5) -0.001(4) -0.010(4) 0.004(4)
N10 0.057(5) 0.034(5) 0.023(4) -0.003(4) -0.010(4) 0.005(4)
C1 0.046(6) 0.051(7) 0.027(6) -0.004(5) -0.003(5) -0.009(6)
C2 0.050(6) 0.055(8) 0.058(7) -0.019(6) 0.027(6) -0.023(6)
C3 0.060(7) 0.054(8) 0.036(6) -0.017(6) 0.010(6) 0.000(6)
C4 0.038(6) 0.068(8) 0.041(7) 0.003(6) -0.007(5) -0.002(6)
C5 0.046(8) 0.22(2) 0.043(8) 0.010(10) -0.003(6) 0.030(10)
C6 0.032(6) 0.232(19) 0.042(8) 0.012(10) 0.000(6) 0.016(9)
C7 0.040(6) 0.043(7) 0.025(5) -0.005(5) -0.003(4) 0.007(5)
C8 0.051(7) 0.060(8) 0.038(6) -0.018(6) -0.007(5) 0.009(6)
C9 0.033(6) 0.072(8) 0.044(7) -0.004(6) -0.001(5) 0.015(6)
C10 0.035(6) 0.042(7) 0.030(6) -0.002(5) -0.007(4) 0.002(5)
C11 0.033(6) 0.041(7) 0.056(7) 0.000(6) -0.003(5) -0.005(5)
C12 0.043(6) 0.044(7) 0.062(8) 0.008(6) -0.002(6) 0.018(6)
C13 0.052(6) 0.030(6) 0.036(6) 0.005(5) -0.009(5) 0.001(5)
C14 0.058(7) 0.030(6) 0.036(6) 0.002(5) -0.013(5) -0.003(5)
C15 0.056(7) 0.047(7) 0.024(5) -0.003(5) -0.009(5) -0.002(6)
O1S 0.132(14) 0.188(19) 0.174(18) -0.064(15) 0.031(13) -0.031(13)
N1S 0.25(4) 0.10(3) 0.32(5) -0.11(3) 0.20(4) -0.01(3)
C1S 0.141(14) 0.140(14) 0.142(14) 0.000(2) 0.020(3) 0.000(2)
C2S 0.54(7) 0.54(7) 0.54(7) 0.000(4) 0.078(11) 0.001(4)
C3S 0.40(9) 0.11(4) 0.51(11) -0.09(6) 0.32(8) 0.01(5)
O2S 0.132(14) 0.188(19) 0.174(18) -0.064(15) 0.031(13) -0.031(13)
N2S 0.34(6) 0.12(3) 0.19(4) -0.08(3) 0.15(4) -0.08(4)
C4S 0.69(5) 0.69(5) 0.69(5) 0.000(2) 0.101(8) 0.000(2)
C5S 0.32(10) 0.52(16) 0.78(19) -0.40(15) 0.39(12) -0.13(9)
C6S 0.13(3) 0.07(3) 0.37(7) -0.08(4) 0.03(4) -0.01(2)
O1W 0.10(2) 0.40(6) 0.32(5) 0.04(4) 0.00(3) 0.02(3)

loop_
_atom_type_symbol
_atom_type_description
_atom_type_scat_dispersion_real
_atom_type_scat_dispersion_imag
_atom_type_scat_source
C C 0.0181 0.0091 'International Tables Vol C Tables 4.2.6.8 and 6.1.1.4'
H H 0.0000 0.0000 'International Tables Vol C Tables 4.2.6.8 and 6.1.1.4'
N N 0.0311 0.0180 'International Tables Vol C Tables 4.2.6.8 and 6.1.1.4'
O O 0.0492 0.0322 'International Tables Vol C Tables 4.2.6.8 and 6.1.1.4'
Cu Cu -1.9646 0.5888 'International Tables Vol C Tables 4.2.6.8 and 6.1.1.4'
Zn Zn -1.5491 0.6778 'International Tables Vol C Tables 4.2.6.8 and 6.1.1.4'

loop_
_geom_angle_atom_site_label_1
_geom_angle_atom_site_label_2
_geom_angle_atom_site_label_3
_geom_angle
_geom_angle_site_symmetry_1
_geom_angle_site_symmetry_3
N1 Zn1 N10 108.6(3) . 4_575
N1 Zn1 N3 108.5(3) . .
N10 Zn1 N3 110.8(3) 4_575 .
N1 Zn1 N5 114.6(3) . .
N10 Zn1 N5 107.1(3) 4_575 .
N3 Zn1 N5 107.3(3) . .
N2 Cu1 N7 175.2(3) 2_655 .
N2 Cu1 N6 90.6(3) 2_655 .
N7 Cu1 N6 90.5(3) . .
N2 Cu1 N9 90.2(3) 2_655 .
N7 Cu1 N9 89.8(3) . .
N6 Cu1 N9 167.5(3) . .
N8 Cu2 N8 180.0 3_866 .
N8 Cu2 N4 90.8(3) 3_866 1_655
N8 Cu2 N4 89.2(3) . 1_655
N8 Cu2 N4 89.2(3) 3_866 3_766
N8 Cu2 N4 90.8(3) . 3_766
N4 Cu2 N4 180.0 1_655 3_766
C1 N1 C2 103.1(8) . .
C1 N1 Zn1 124.3(7) . .
C2 N1 Zn1 131.8(7) . .
C1 N2 C3 102.0(8) . .
C1 N2 Cu1 126.9(7) . 2_645
C3 N2 Cu1 131.0(7) . 2_645
C4 N3 C5 103.2(9) . .
C4 N3 Zn1 127.4(7) . .
C5 N3 Zn1 129.4(7) . .
C4 N4 C6 102.2(9) . .
C4 N4 Cu2 127.2(6) . 1_455
C6 N4 Cu2 130.6(7) . 1_455
C7 N5 C8 104.6(8) . .
C7 N5 Zn1 127.2(7) . .
C8 N5 Zn1 128.0(7) . .
C7 N6 C9 104.5(7) . .
C7 N6 Cu1 124.6(6) . .
C9 N6 Cu1 130.8(6) . .
C10 N7 C11 104.3(8) . .
C10 N7 Cu1 124.3(7) . .
C11 N7 Cu1 131.4(6) . .
C10 N8 C12 104.0(8) . .
C10 N8 Cu2 127.9(7) . .
C12 N8 Cu2 127.9(7) . .
C13 N9 C14 104.1(8) . .
C13 N9 Cu1 127.7(6) . .
C14 N9 Cu1 128.2(7) . .
C13 N10 C15 103.5(8) . .
C13 N10 Zn1 129.2(7) . 4_676
C15 N10 Zn1 127.2(6) . 4_676
N1 C1 N2 115.9(9) . .
N1 C2 C3 108.7(9) . .
N2 C3 C2 110.2(9) . .
N3 C4 N4 116.0(9) . .
C6 C5 N3 109.9(10) . .
C5 C6 N4 108.6(10) . .
N5 C7 N6 113.2(8) . .
N5 C8 C9 109.5(9) . .
C8 C9 N6 108.3(9) . .
N8 C10 N7 114.5(9) . .
N7 C11 C12 108.5(9) . .
C11 C12 N8 108.6(9) . .
N9 C13 N10 114.4(9) . .
C15 C14 N9 108.5(9) . .
C14 C15 N10 109.6(8) . .
C1S N1S C3S 120.3 . .
C1S N1S C2S 120.7 . .
C3S N1S C2S 119.0 . .
O1S C1S N1S 120.9 . .
C4S N2S C6S 120.3 . .
C4S N2S C5S 120.7 . .
C6S N2S C5S 119.0 . .
O2S C4S N2S 120.9 . .

loop_
_geom_bond_atom_site_label_1
_geom_bond_atom_site_label_2
_geom_bond_distance
_geom_bond_site_symmetry_2
Zn1 N1 1.973(8) .
Zn1 N10 1.981(7) 4_575
Zn1 N3 1.990(8) .
Zn1 N5 1.992(7) .
Cu1 N2 1.969(7) 2_655
Cu1 N7 1.982(7) .
Cu1 N6 1.989(7) .
Cu1 N9 1.988(7) .
Cu2 N8 1.977(7) 3_866
Cu2 N8 1.977(7) .
Cu2 N4 1.993(8) 1_655
Cu2 N4 1.993(8) 3_766
N1 C1 1.326(11) .
N1 C2 1.346(12) .
N2 C1 1.336(11) .
N2 C3 1.344(12) .
N2 Cu1 1.969(7) 2_645
N3 C4 1.307(12) .
N3 C5 1.345(13) .
N4 C4 1.332(12) .
N4 C6 1.368(12) .
N4 Cu2 1.993(8) 1_455
N5 C7 1.329(10) .
N5 C8 1.347(12) .
N6 C7 1.339(10) .
N6 C9 1.359(12) .
N7 C10 1.326(10) .
N7 C11 1.355(12) .
N8 C10 1.319(11) .
N8 C12 1.365(12) .
N9 C13 1.328(11) .
N9 C14 1.364(11) .
N10 C13 1.323(11) .
N10 C15 1.365(12) .
N10 Zn1 1.981(7) 4_676
C2 C3 1.359(13) .
C5 C6 1.343(16) .
C8 C9 1.352(13) .
C11 C12 1.358(12) .
C14 C15 1.338(12) .
O1S C1S 1.2194 .
N1S C1S 1.3727 .
N1S C3S 1.4648 .
N1S C2S 1.4656 .
O2S C4S 1.2194 .
N2S C4S 1.3728 .
N2S C6S 1.4648 .
N2S C5S 1.4655 .
